data_4126507
loop_
_publ_author_name
'Farndon, Joshua J.'
'Ma, Xiaofeng'
'Bower, John F.'

_publ_section_title
;
 Transition Metal Free C-N Bond Forming Dearomatizations and Aryl C-H
 Aminations by in Situ Release of a Hydroxylamine-Based Aminating Agent.
;
_journal_name_full 'Journal of the American Chemical Society'
_journal_paper_doi 10.1021/jacs.7b07830
_journal_year 2017
_chemical_formula_moiety 'C11 H15 N O'
_chemical_formula_sum 'C11 H15 N O'
_chemical_formula_weight 177.24
_chemical_name_systematic
;
 ?
;
_space_group_crystal_system monoclinic
_space_group_IT_number 14
_space_group_name_Hall '-P 2ybc'
_space_group_name_H-M_alt 'P 1 21/c 1'
_symmetry_space_group_name_Hall '-P 2ybc'
_symmetry_space_group_name_H-M 'P 1 21/c 1'
_atom_sites_solution_hydrogens mixed
_audit_creation_date 2017-03-13
_audit_creation_method
;
Olex2 1.2
(compiled 2017.03.02 svn.r3394 for OlexSys, GUI svn.r5324)
;
_cell_angle_alpha 90
_cell_angle_beta 91.943(3)
_cell_angle_gamma 90
_cell_formula_units_Z 4
_cell_length_a 8.8736(4)
_cell_length_b 11.8772(6)
_cell_length_c 9.0661(5)
_cell_measurement_reflns_used 5480
_cell_measurement_temperature 100
_cell_measurement_theta_max 27.88
_cell_measurement_theta_min 2.83
_cell_volume 954.96(8)
_computing_cell_refinement 'SAINT v8.37A (Bruker, 2015)'
_computing_data_reduction 'SAINT v8.37A (Bruker, 2015)'
_computing_molecular_graphics 'Olex2 (Dolomanov et al., 2009)'
_computing_publication_material 'Olex2 (Dolomanov et al., 2009)'
_computing_structure_refinement 'ShelXL (Sheldrick, 2015)'
_diffrn_ambient_temperature 99.98
_diffrn_detector 'Bruker area detector'
_diffrn_detector_type 'CCD area detector'
_diffrn_measured_fraction_theta_full 1.000
_diffrn_measured_fraction_theta_max 0.999
_diffrn_measurement_device 'Bruker Apex II kappa CCD area detector'
_diffrn_measurement_device_type 'Bruker Apex II kappa CCD area detector'
_diffrn_measurement_method '\f and \w scans'
_diffrn_radiation_monochromator graphite
_diffrn_radiation_type MoK\a
_diffrn_radiation_wavelength 0.71073
_diffrn_reflns_av_R_equivalents 0.0494
_diffrn_reflns_av_unetI/netI 0.0295
_diffrn_reflns_Laue_measured_fraction_full 1.000
_diffrn_reflns_Laue_measured_fraction_max 0.999
_diffrn_reflns_limit_h_max 11
_diffrn_reflns_limit_h_min -11
_diffrn_reflns_limit_k_max 15
_diffrn_reflns_limit_k_min -15
_diffrn_reflns_limit_l_max 11
_diffrn_reflns_limit_l_min -11
_diffrn_reflns_number 17121
_diffrn_reflns_point_group_measured_fraction_full 1.000
_diffrn_reflns_point_group_measured_fraction_max 0.999
_diffrn_reflns_theta_full 25.242
_diffrn_reflns_theta_max 27.978
_diffrn_reflns_theta_min 2.296
_diffrn_source 'fine-focus sealed tube'
_diffrn_standards_number 0
_exptl_absorpt_coefficient_mu 0.079
_exptl_absorpt_correction_T_max 0.7456
_exptl_absorpt_correction_T_min 0.5636
_exptl_absorpt_correction_type multi-scan
_exptl_absorpt_process_details
'SADABS-2014/5 (Bruker,2014/5) was used for absorption correction. wR2(int) was 0.0823 before and 0.0649 after correction. The Ratio of minimum to maximum transmission is 0.7559. The \l/2 correction factor is Not present.'
_exptl_crystal_colour 'clear colourless'
_exptl_crystal_colour_lustre clear
_exptl_crystal_colour_primary colourless
_exptl_crystal_density_diffrn 1.233
_exptl_crystal_description plate
_exptl_crystal_F_000 384
_exptl_crystal_size_max 0.579
_exptl_crystal_size_mid 0.441
_exptl_crystal_size_min 0.171
_refine_diff_density_max 0.317
_refine_diff_density_min -0.167
_refine_diff_density_rms 0.040
_refine_ls_extinction_method none
_refine_ls_goodness_of_fit_ref 1.068
_refine_ls_hydrogen_treatment mixed
_refine_ls_matrix_type full
_refine_ls_number_parameters 124
_refine_ls_number_reflns 2294
_refine_ls_number_restraints 0
_refine_ls_restrained_S_all 1.068
_refine_ls_R_factor_all 0.0497
_refine_ls_R_factor_gt 0.0407
_refine_ls_shift/su_max 0.000
_refine_ls_shift/su_mean 0.000
_refine_ls_structure_factor_coef Fsqd
_refine_ls_weighting_details 'w=1/[\s^2^(Fo^2^)+(0.0616P)^2^+0.1629P] where P=(Fo^2^+2Fc^2^)/3'
_refine_ls_weighting_scheme calc
_refine_ls_wR_factor_gt 0.1119
_refine_ls_wR_factor_ref 0.1181
_reflns_Friedel_coverage 0.000
_reflns_number_gt 1871
_reflns_number_total 2294
_reflns_threshold_expression 'I > 2\s(I)'
_cod_data_source_file ja7b07830_si_002.cif
_cod_data_source_block jf307
_cod_database_code 4126507
_shelxl_version_number 2013-4
_shelx_space_group_comment
;
The symmetry employed for this shelxl refinement is uniquely defined
by the following loop, which should always be used as a source of
symmetry information in preference to the above space-group names.
They are only intended as comments.
;
_olex2_refinement_description
;
1. Fixed Uiso
 At 1.2 times of:
  All C(H) groups, All C(H,H) groups
 At 1.5 times of:
  All C(H,H,H) groups
2.a Secondary CH2 refined with riding coordinates:
 C1(H1A,H1B), C2(H2A,H2B), C3(H3A,H3B)
2.b Aromatic/amide H refined with riding coordinates:
 C5(H5), C9(H9)
2.c Idealised Me refined as rotating group:
 C10(H10A,H10B,H10C), C11(H11A,H11B,H11C)
;
_olex2_submission_special_instructions 'No special instructions were received'

loop_
_space_group_symop_operation_xyz
'x, y, z'
'-x, y+1/2, -z+1/2'
'-x, -y, -z'
'x, -y-1/2, z-1/2'

loop_
_atom_site_label
_atom_site_type_symbol
_atom_site_fract_x
_atom_site_fract_y
_atom_site_fract_z
_atom_site_U_iso_or_equiv
_atom_site_adp_type
_atom_site_occupancy
_atom_site_site_symmetry_order
_atom_site_calc_flag
_atom_site_refinement_flags_posn
C1 C 0.39044(13) 0.28951(10) 0.22565(14) 0.0302(3) Uani 1 1 d .
H1A H 0.4680 0.2367 0.1911 0.036 Uiso 1 1 calc R
H1B H 0.3042 0.2456 0.2615 0.036 Uiso 1 1 calc R
C2 C 0.45559(17) 0.36610(11) 0.34693(16) 0.0389(3) Uani 1 1 d .
H2A H 0.4080 0.3503 0.4419 0.047 Uiso 1 1 calc R
H2B H 0.5658 0.3547 0.3597 0.047 Uiso 1 1 calc R
C3 C 0.42099(13) 0.48610(10) 0.29641(14) 0.0293(3) Uani 1 1 d .
H3A H 0.5109 0.5215 0.2544 0.035 Uiso 1 1 calc R
H3B H 0.3874 0.5327 0.3797 0.035 Uiso 1 1 calc R
C4 C 0.29304(12) 0.47288(9) 0.17718(12) 0.0225(3) Uani 1 1 d .
C5 C 0.29568(13) 0.56630(10) 0.06708(13) 0.0264(3) Uani 1 1 d .
H5 H 0.3850 0.5761 0.0136 0.032 Uiso 1 1 calc R
C6 C 0.18150(13) 0.63701(10) 0.03854(13) 0.0251(3) Uani 1 1 d .
C7 C 0.04089(12) 0.62668(9) 0.11976(12) 0.0228(2) Uani 1 1 d .
C8 C 0.02836(12) 0.53400(10) 0.22729(12) 0.0240(3) Uani 1 1 d .
C9 C 0.14421(12) 0.46315(9) 0.24972(12) 0.0241(3) Uani 1 1 d .
H9 H 0.1312 0.4024 0.3163 0.029 Uiso 1 1 calc R
C10 C 0.18569(15) 0.72878(11) -0.07502(16) 0.0364(3) Uani 1 1 d .
H10A H 0.1040 0.7173 -0.1490 0.055 Uiso 1 1 calc GR
H10B H 0.2829 0.7271 -0.1232 0.055 Uiso 1 1 calc GR
H10C H 0.1729 0.8019 -0.0270 0.055 Uiso 1 1 calc GR
C11 C -0.11643(14) 0.52642(12) 0.30812(16) 0.0364(3) Uani 1 1 d .
H11A H -0.1289 0.5944 0.3677 0.055 Uiso 1 1 calc GR
H11B H -0.1135 0.4602 0.3727 0.055 Uiso 1 1 calc GR
H11C H -0.2013 0.5196 0.2367 0.055 Uiso 1 1 calc GR
N1 N 0.34102(11) 0.36688(8) 0.10630(11) 0.0261(2) Uani 1 1 d .
H1 H 0.2621(18) 0.3376(14) 0.0513(19) 0.044(4) Uiso 1 1 d .
O1 O -0.06348(9) 0.69381(7) 0.09817(10) 0.0325(2) Uani 1 1 d .

loop_
_atom_site_aniso_label
_atom_site_aniso_U_11
_atom_site_aniso_U_22
_atom_site_aniso_U_33
_atom_site_aniso_U_23
_atom_site_aniso_U_13
_atom_site_aniso_U_12
C1 0.0287(6) 0.0208(6) 0.0410(7) -0.0001(5) -0.0005(5) 0.0025(5)
C2 0.0452(8) 0.0314(7) 0.0389(7) 0.0017(6) -0.0144(6) 0.0041(6)
C3 0.0272(6) 0.0250(6) 0.0351(6) -0.0046(5) -0.0069(5) -0.0004(4)
C4 0.0213(5) 0.0201(5) 0.0260(6) -0.0010(4) 0.0008(4) 0.0018(4)
C5 0.0246(5) 0.0263(6) 0.0285(6) 0.0022(5) 0.0051(4) 0.0006(4)
C6 0.0278(6) 0.0219(5) 0.0255(6) 0.0004(4) 0.0000(4) -0.0005(4)
C7 0.0232(5) 0.0216(5) 0.0232(5) -0.0059(4) -0.0033(4) 0.0012(4)
C8 0.0229(5) 0.0244(6) 0.0250(5) -0.0043(4) 0.0026(4) -0.0006(4)
C9 0.0264(6) 0.0219(5) 0.0240(5) 0.0006(4) 0.0031(4) -0.0003(4)
C10 0.0392(7) 0.0293(7) 0.0408(7) 0.0103(5) 0.0033(6) 0.0030(5)
C11 0.0283(6) 0.0404(7) 0.0414(7) 0.0019(6) 0.0111(5) 0.0034(5)
N1 0.0252(5) 0.0238(5) 0.0291(5) -0.0060(4) -0.0019(4) 0.0033(4)
O1 0.0288(4) 0.0303(5) 0.0381(5) -0.0031(4) -0.0024(4) 0.0098(3)

loop_
_atom_type_symbol
_atom_type_description
_atom_type_scat_dispersion_real
_atom_type_scat_dispersion_imag
_atom_type_scat_source
C C 0.0033 0.0016 'International Tables Vol C Tables 4.2.6.8 and 6.1.1.4'
H H 0.0000 0.0000 'International Tables Vol C Tables 4.2.6.8 and 6.1.1.4'
N N 0.0061 0.0033 'International Tables Vol C Tables 4.2.6.8 and 6.1.1.4'
O O 0.0106 0.0060 'International Tables Vol C Tables 4.2.6.8 and 6.1.1.4'

loop_
_geom_angle_atom_site_label_1
_geom_angle_atom_site_label_2
_geom_angle_atom_site_label_3
_geom_angle
H1A C1 H1B 108.9
C2 C1 H1A 110.8
C2 C1 H1B 110.8
N1 C1 H1A 110.8
N1 C1 H1B 110.8
N1 C1 C2 104.67(10)
C1 C2 H2A 110.6
C1 C2 H2B 110.6
H2A C2 H2B 108.7
C3 C2 C1 105.86(10)
C3 C2 H2A 110.6
C3 C2 H2B 110.6
C2 C3 H3A 110.9
C2 C3 H3B 110.9
C2 C3 C4 104.49(9)
H3A C3 H3B 108.9
C4 C3 H3A 110.9
C4 C3 H3B 110.9
C5 C4 C3 111.31(9)
C5 C4 C9 112.61(9)
C9 C4 C3 109.72(9)
N1 C4 C3 100.02(8)
N1 C4 C5 109.27(9)
N1 C4 C9 113.25(9)
C4 C5 H5 117.7
C6 C5 C4 124.62(10)
C6 C5 H5 117.7
C5 C6 C7 120.02(11)
C5 C6 C10 123.62(11)
C7 C6 C10 116.35(10)
C6 C7 C8 118.38(10)
O1 C7 C6 120.70(11)
O1 C7 C8 120.92(10)
C7 C8 C11 116.81(10)
C9 C8 C7 119.61(10)
C9 C8 C11 123.57(11)
C4 C9 H9 117.7
C8 C9 C4 124.62(10)
C8 C9 H9 117.7
C6 C10 H10A 109.5
C6 C10 H10B 109.5
C6 C10 H10C 109.5
H10A C10 H10B 109.5
H10A C10 H10C 109.5
H10B C10 H10C 109.5
C8 C11 H11A 109.5
C8 C11 H11B 109.5
C8 C11 H11C 109.5
H11A C11 H11B 109.5
H11A C11 H11C 109.5
H11B C11 H11C 109.5
C1 N1 C4 107.08(9)
C1 N1 H1 111.5(10)
C4 N1 H1 109.4(10)

loop_
_geom_bond_atom_site_label_1
_geom_bond_atom_site_label_2
_geom_bond_distance
C1 H1A 0.9900
C1 H1B 0.9900
C1 C2 1.5256(18)
C1 N1 1.4749(16)
C2 H2A 0.9900
C2 H2B 0.9900
C2 C3 1.5251(17)
C3 H3A 0.9900
C3 H3B 0.9900
C3 C4 1.5488(16)
C4 C5 1.4932(16)
C4 C9 1.4996(15)
C4 N1 1.4825(14)
C5 H5 0.9500
C5 C6 1.3346(16)
C6 C7 1.4753(16)
C6 C10 1.5007(17)
C7 C8 1.4771(16)
C7 O1 1.2327(13)
C8 C9 1.3387(16)
C8 C11 1.5032(16)
C9 H9 0.9500
C10 H10A 0.9800
C10 H10B 0.9800
C10 H10C 0.9800
C11 H11A 0.9800
C11 H11B 0.9800
C11 H11C 0.9800
N1 H1 0.915(17)

loop_
_geom_torsion_atom_site_label_1
_geom_torsion_atom_site_label_2
_geom_torsion_atom_site_label_3
_geom_torsion_atom_site_label_4
_geom_torsion
C1 C2 C3 C4 18.60(14)
C2 C1 N1 C4 -31.82(12)
C2 C3 C4 C5 -152.04(11)
C2 C3 C4 C9 82.64(12)
C2 C3 C4 N1 -36.65(12)
C3 C4 C5 C6 -121.35(12)
C3 C4 C9 C8 120.37(12)
C3 C4 N1 C1 42.62(11)
C4 C5 C6 C7 0.82(18)
C4 C5 C6 C10 -178.66(11)
C5 C4 C9 C8 -4.21(16)
C5 C4 N1 C1 159.54(9)
C5 C6 C7 C8 -2.57(16)
C5 C6 C7 O1 177.48(11)
C6 C7 C8 C9 0.83(16)
C6 C7 C8 C11 179.86(10)
C7 C8 C9 C4 2.71(17)
C9 C4 C5 C6 2.35(16)
C9 C4 N1 C1 -74.05(11)
C10 C6 C7 C8 176.94(10)
C10 C6 C7 O1 -3.01(16)
C11 C8 C9 C4 -176.25(11)
N1 C1 C2 C3 7.03(14)
N1 C4 C5 C6 129.12(12)
N1 C4 C9 C8 -128.83(12)
O1 C7 C8 C9 -179.22(11)
O1 C7 C8 C11 -0.20(16)
